data_1546432
loop_
_publ_author_name
'Borisov, Denis D.'
'Novikov, Roman A.'
'Eltysheva, Anna S.'
'Tkachev, Yaroslav V.'
'Tomilov, Yury V.'

_publ_section_title
;
 Styrylmalonates as an Alternative to Donor--Acceptor Cyclopropanes in the
 Reactions with Aldehydes: A Route to 5,6-Dihydropyran-2-ones
;
_journal_name_full 'Organic Letters'
_journal_paper_doi 10.1021/acs.orglett.7b01556
_journal_year 2017
_chemical_formula_moiety 'C19 H16 O4'
_chemical_formula_sum 'C19 H16 O4'
_chemical_formula_weight 308.32
_chemical_name_systematic
; 
 ? 
;
_space_group_IT_number 61
_symmetry_cell_setting orthorhombic
_symmetry_space_group_name_Hall '-P 2ac 2ab'
_symmetry_space_group_name_H-M 'P b c a'
_atom_sites_solution_hydrogens geom
_atom_sites_solution_primary direct
_atom_sites_solution_secondary difmap
_audit_creation_method SHELXL-97
_cell_angle_alpha 90.00
_cell_angle_beta 90.00
_cell_angle_gamma 90.00
_cell_formula_units_Z 8
_cell_length_a 6.3646(7)
_cell_length_b 17.4661(18)
_cell_length_c 27.475(3)
_cell_measurement_reflns_used 3646
_cell_measurement_temperature 120(2)
_cell_measurement_theta_max 26.59
_cell_measurement_theta_min 2.33
_cell_volume 3054.3(6)
_computing_cell_refinement 'SAINT (Bruker, 2009)'
_computing_data_collection 'APEX (Bruker, 2009)'
_computing_data_reduction 'SAINT (Bruker, 2009)'
_computing_molecular_graphics 'SHELXTL (Sheldrick, 2008)'
_computing_publication_material 'SHELXTL (Sheldrick, 2008) and PLATON (Spek, 2009)'
_computing_structure_refinement 'SHELXTL (Sheldrick, 2008)'
_computing_structure_solution 'SHELXTL (Sheldrick, 2008)'
_diffrn_ambient_temperature 120(2)
_diffrn_measured_fraction_theta_full 1.000
_diffrn_measured_fraction_theta_max 1.000
_diffrn_measurement_device_type 'Bruker APEX-II CCD'
_diffrn_measurement_method '\f and \w scans'
_diffrn_radiation_monochromator graphite
_diffrn_radiation_source 'sealed tube'
_diffrn_radiation_type MoK\a
_diffrn_radiation_wavelength 0.71073
_diffrn_reflns_av_R_equivalents 0.0728
_diffrn_reflns_av_sigmaI/netI 0.0366
_diffrn_reflns_limit_h_max 7
_diffrn_reflns_limit_h_min -8
_diffrn_reflns_limit_k_max 22
_diffrn_reflns_limit_k_min -22
_diffrn_reflns_limit_l_max 35
_diffrn_reflns_limit_l_min -35
_diffrn_reflns_number 26789
_diffrn_reflns_theta_full 26.94
_diffrn_reflns_theta_max 26.94
_diffrn_reflns_theta_min 2.33
_diffrn_standards_decay_% 0
_diffrn_standards_number 0
_exptl_absorpt_coefficient_mu 0.094
_exptl_absorpt_correction_type none
_exptl_crystal_colour colorless
_exptl_crystal_density_diffrn 1.341
_exptl_crystal_density_method 'not measured'
_exptl_crystal_description plate
_exptl_crystal_F_000 1296
_exptl_crystal_size_max 0.16
_exptl_crystal_size_mid 0.12
_exptl_crystal_size_min 0.01
_refine_diff_density_max 0.464
_refine_diff_density_min -0.225
_refine_diff_density_rms 0.045
_refine_ls_extinction_method none
_refine_ls_goodness_of_fit_ref 1.015
_refine_ls_hydrogen_treatment constr
_refine_ls_matrix_type full
_refine_ls_number_parameters 209
_refine_ls_number_reflns 3305
_refine_ls_number_restraints 0
_refine_ls_restrained_S_all 1.015
_refine_ls_R_factor_all 0.0755
_refine_ls_R_factor_gt 0.0503
_refine_ls_shift/su_max 0.000
_refine_ls_shift/su_mean 0.000
_refine_ls_structure_factor_coef Fsqd
_refine_ls_weighting_details 'calc w=1/[\s^2^(Fo^2^)+(0.0441P)^2^+2.0469P] where P=(Fo^2^+2Fc^2^)/3'
_refine_ls_weighting_scheme calc
_refine_ls_wR_factor_gt 0.1046
_refine_ls_wR_factor_ref 0.1152
_reflns_number_gt 2423
_reflns_number_total 3305
_reflns_threshold_expression I>2\s(I)
_cod_data_source_file ol7b01556_si_001.cif
_cod_data_source_block t103
_cod_depositor_comments
;
The following automatic conversions were performed:

'_symmetry_cell_setting' value 'Orthorhombic' changed to
'orthorhombic' according to
/home/data/users/saulius/crontab/automatic-downloads/rss-feeds/ACS/lib/dictionaries/cif_core.dic
dictionary named 'cif_core.dic' version 2.4.2 from 2011-04-26.

Automatic conversion script
Id: cif_fix_values 4973 2017-02-22 13:04:09Z antanas 
;
_cod_original_cell_volume 3054.2(6)
_cod_database_code 1546432

loop_
_symmetry_equiv_pos_as_xyz
'x, y, z'
'-x+1/2, -y, z+1/2'
'-x, y+1/2, -z+1/2'
'x+1/2, -y+1/2, -z'
'-x, -y, -z'
'x-1/2, y, -z-1/2'
'x, -y-1/2, z-1/2'
'-x-1/2, y-1/2, z'

loop_
_atom_site_label
_atom_site_type_symbol
_atom_site_fract_x
_atom_site_fract_y
_atom_site_fract_z
_atom_site_U_iso_or_equiv
_atom_site_adp_type
_atom_site_occupancy
_atom_site_symmetry_multiplicity
_atom_site_calc_flag
_atom_site_refinement_flags
O1 O 0.1287(2) 0.69647(7) 0.28587(4) 0.0214(3) Uani 1 1 d .
O2 O 0.1332(2) 0.73076(7) 0.20940(4) 0.0246(3) Uani 1 1 d .
O3 O 0.1555(2) 0.88671(8) 0.18766(5) 0.0312(3) Uani 1 1 d .
O4 O 0.1422(2) 0.96303(7) 0.25269(5) 0.0295(3) Uani 1 1 d .
C1 C 0.1359(3) 0.75100(10) 0.25128(6) 0.0185(4) Uani 1 1 d .
C2 C 0.1533(3) 0.83204(10) 0.26808(6) 0.0176(4) Uani 1 1 d .
C3 C 0.1920(3) 0.84680(10) 0.31467(6) 0.0218(4) Uani 1 1 d .
H3A H 0.2046 0.8986 0.3247 0.026 Uiso 1 1 calc R
C4 C 0.2165(3) 0.78494(10) 0.35192(6) 0.0213(4) Uani 1 1 d .
H4A H 0.3674 0.7690 0.3527 0.026 Uiso 1 1 calc R
C5 C 0.0856(3) 0.71654(10) 0.33639(6) 0.0229(4) Uani 1 1 d .
H5A H -0.0665 0.7300 0.3396 0.027 Uiso 1 1 calc R
C6 C 0.1498(3) 0.89485(11) 0.23091(6) 0.0205(4) Uani 1 1 d .
C7 C 0.1444(4) 1.02838(12) 0.22004(8) 0.0378(5) Uani 1 1 d .
H7A H 0.1376 1.0758 0.2391 0.057 Uiso 1 1 calc R
H7B H 0.0229 1.0257 0.1982 0.057 Uiso 1 1 calc R
H7C H 0.2740 1.0278 0.2008 0.057 Uiso 1 1 calc R
C8 C 0.1533(3) 0.81024(10) 0.40300(6) 0.0228(4) Uani 1 1 d .
C9 C 0.2898(3) 0.79844(10) 0.44105(7) 0.0272(4) Uani 1 1 d .
H9A H 0.4217 0.7748 0.4351 0.033 Uiso 1 1 calc R
C10 C 0.2384(4) 0.82043(11) 0.48786(7) 0.0340(5) Uani 1 1 d .
H10A H 0.3349 0.8121 0.5137 0.041 Uiso 1 1 calc R
C11 C 0.0473(4) 0.85449(11) 0.49709(7) 0.0359(5) Uani 1 1 d .
H11A H 0.0121 0.8700 0.5292 0.043 Uiso 1 1 calc R
C12 C -0.0940(4) 0.86604(11) 0.45920(8) 0.0340(5) Uani 1 1 d .
H12A H -0.2266 0.8890 0.4654 0.041 Uiso 1 1 calc R
C13 C -0.0404(3) 0.84379(11) 0.41209(7) 0.0282(5) Uani 1 1 d .
H13A H -0.1368 0.8516 0.3861 0.034 Uiso 1 1 calc R
C14 C 0.1282(3) 0.64488(10) 0.36546(6) 0.0237(4) Uani 1 1 d .
C15 C 0.3202(3) 0.60707(10) 0.36210(7) 0.0260(4) Uani 1 1 d .
H15A H 0.4277 0.6267 0.3416 0.031 Uiso 1 1 calc R
C16 C 0.3545(4) 0.54050(11) 0.38877(7) 0.0313(5) Uani 1 1 d .
H16A H 0.4847 0.5143 0.3861 0.038 Uiso 1 1 calc R
C17 C 0.1990(4) 0.51250(11) 0.41913(7) 0.0352(5) Uani 1 1 d .
H17A H 0.2229 0.4673 0.4376 0.042 Uiso 1 1 calc R
C18 C 0.0090(4) 0.55034(12) 0.42260(8) 0.0369(6) Uani 1 1 d .
H18A H -0.0974 0.5312 0.4436 0.044 Uiso 1 1 calc R
C19 C -0.0272(4) 0.61630(11) 0.39556(7) 0.0299(5) Uani 1 1 d .
H19A H -0.1588 0.6417 0.3978 0.036 Uiso 1 1 calc R

loop_
_atom_site_aniso_label
_atom_site_aniso_U_11
_atom_site_aniso_U_22
_atom_site_aniso_U_33
_atom_site_aniso_U_23
_atom_site_aniso_U_13
_atom_site_aniso_U_12
O1 0.0299(7) 0.0191(6) 0.0150(6) -0.0018(5) 0.0014(5) -0.0009(5)
O2 0.0270(7) 0.0306(7) 0.0161(6) -0.0028(5) -0.0020(5) 0.0023(6)
O3 0.0385(8) 0.0368(8) 0.0185(7) 0.0068(6) 0.0016(6) -0.0003(7)
O4 0.0418(9) 0.0219(6) 0.0248(7) 0.0082(6) 0.0003(6) 0.0029(6)
C1 0.0106(8) 0.0254(9) 0.0193(8) 0.0005(8) -0.0003(7) 0.0019(7)
C2 0.0135(8) 0.0209(8) 0.0185(8) 0.0024(7) 0.0007(7) 0.0025(7)
C3 0.0248(10) 0.0186(9) 0.0221(9) 0.0011(7) 0.0023(8) 0.0011(7)
C4 0.0239(10) 0.0199(9) 0.0200(9) 0.0005(7) -0.0005(7) -0.0003(8)
C5 0.0305(11) 0.0231(9) 0.0151(9) -0.0011(7) 0.0017(8) -0.0008(8)
C6 0.0119(8) 0.0289(10) 0.0207(9) 0.0049(8) 0.0004(7) 0.0015(8)
C7 0.0500(14) 0.0264(11) 0.0369(12) 0.0153(9) -0.0002(11) 0.0038(10)
C8 0.0390(11) 0.0123(8) 0.0171(9) 0.0008(7) 0.0002(8) -0.0037(8)
C9 0.0409(12) 0.0178(9) 0.0230(9) 0.0002(8) -0.0021(9) 0.0001(9)
C10 0.0615(15) 0.0209(10) 0.0198(9) -0.0006(8) -0.0099(10) -0.0014(10)
C11 0.0692(16) 0.0216(10) 0.0169(9) -0.0010(8) 0.0106(10) -0.0036(11)
C12 0.0410(13) 0.0225(10) 0.0386(12) 0.0030(9) 0.0141(10) 0.0008(9)
C13 0.0368(12) 0.0217(10) 0.0260(10) 0.0024(8) -0.0021(9) -0.0049(9)
C14 0.0391(12) 0.0148(8) 0.0172(9) -0.0035(7) -0.0012(8) -0.0022(8)
C15 0.0340(12) 0.0203(9) 0.0236(10) -0.0014(8) -0.0015(8) -0.0036(8)
C16 0.0426(12) 0.0215(10) 0.0297(10) -0.0007(8) -0.0049(10) 0.0025(9)
C17 0.0625(16) 0.0168(9) 0.0264(10) 0.0028(8) -0.0013(10) -0.0008(10)
C18 0.0575(15) 0.0233(10) 0.0298(11) 0.0004(9) 0.0124(11) -0.0067(11)
C19 0.0425(13) 0.0215(10) 0.0256(10) -0.0033(8) 0.0058(9) -0.0010(9)

loop_
_atom_type_symbol
_atom_type_description
_atom_type_scat_dispersion_real
_atom_type_scat_dispersion_imag
_atom_type_scat_source
C C 0.0033 0.0016 'International Tables Vol C Tables 4.2.6.8 and 6.1.1.4'
H H 0.0000 0.0000 'International Tables Vol C Tables 4.2.6.8 and 6.1.1.4'
O O 0.0106 0.0060 'International Tables Vol C Tables 4.2.6.8 and 6.1.1.4'

loop_
_geom_angle_atom_site_label_1
_geom_angle_atom_site_label_2
_geom_angle_atom_site_label_3
_geom_angle
C1 O1 C5 120.55(13)
C6 O4 C7 115.11(15)
O2 C1 O1 117.81(16)
O2 C1 C2 125.09(16)
O1 C1 C2 117.08(15)
C3 C2 C1 119.70(16)
C3 C2 C6 121.13(17)
C1 C2 C6 118.83(15)
C2 C3 C4 122.56(17)
C2 C3 H3A 118.7
C4 C3 H3A 118.7
C3 C4 C5 108.58(15)
C3 C4 C8 113.12(15)
C5 C4 C8 110.00(15)
C3 C4 H4A 108.3
C5 C4 H4A 108.3
C8 C4 H4A 108.3
O1 C5 C14 105.70(14)
O1 C5 C4 110.72(14)
C14 C5 C4 113.90(15)
O1 C5 H5A 108.8
C14 C5 H5A 108.8
C4 C5 H5A 108.8
O3 C6 O4 123.54(17)
O3 C6 C2 126.06(18)
O4 C6 C2 110.39(15)
O4 C7 H7A 109.5
O4 C7 H7B 109.5
H7A C7 H7B 109.5
O4 C7 H7C 109.5
H7A C7 H7C 109.5
H7B C7 H7C 109.5
C9 C8 C13 119.21(18)
C9 C8 C4 119.31(18)
C13 C8 C4 121.47(17)
C8 C9 C10 121.1(2)
C8 C9 H9A 119.4
C10 C9 H9A 119.4
C11 C10 C9 120.0(2)
C11 C10 H10A 120.0
C9 C10 H10A 120.0
C10 C11 C12 119.73(19)
C10 C11 H11A 120.1
C12 C11 H11A 120.1
C11 C12 C13 119.8(2)
C11 C12 H12A 120.1
C13 C12 H12A 120.1
C8 C13 C12 120.13(19)
C8 C13 H13A 119.9
C12 C13 H13A 119.9
C19 C14 C15 119.76(17)
C19 C14 C5 119.17(18)
C15 C14 C5 121.07(17)
C16 C15 C14 119.93(19)
C16 C15 H15A 120.0
C14 C15 H15A 120.0
C17 C16 C15 120.1(2)
C17 C16 H16A 120.0
C15 C16 H16A 120.0
C18 C17 C16 119.90(19)
C18 C17 H17A 120.1
C16 C17 H17A 120.1
C17 C18 C19 120.3(2)
C17 C18 H18A 119.8
C19 C18 H18A 119.8
C14 C19 C18 120.0(2)
C14 C19 H19A 120.0
C18 C19 H19A 120.0

loop_
_geom_bond_atom_site_label_1
_geom_bond_atom_site_label_2
_geom_bond_distance
O1 C1 1.346(2)
O1 C5 1.458(2)
O2 C1 1.204(2)
O3 C6 1.197(2)
O4 C6 1.334(2)
O4 C7 1.452(2)
C1 C2 1.493(2)
C2 C3 1.329(2)
C2 C6 1.499(2)
C3 C4 1.497(2)
C3 H3A 0.9500
C4 C5 1.518(3)
C4 C8 1.525(2)
C4 H4A 1.0000
C5 C14 1.509(2)
C5 H5A 1.0000
C7 H7A 0.9800
C7 H7B 0.9800
C7 H7C 0.9800
C8 C9 1.375(3)
C8 C13 1.388(3)
C9 C10 1.381(3)
C9 H9A 0.9500
C10 C11 1.378(3)
C10 H10A 0.9500
C11 C12 1.390(3)
C11 H11A 0.9500
C12 C13 1.394(3)
C12 H12A 0.9500
C13 H13A 0.9500
C14 C19 1.383(3)
C14 C15 1.392(3)
C15 C16 1.392(3)
C15 H15A 0.9500
C16 C17 1.383(3)
C16 H16A 0.9500
C17 C18 1.381(3)
C17 H17A 0.9500
C18 C19 1.390(3)
C18 H18A 0.9500
C19 H19A 0.9500

loop_
_geom_torsion_atom_site_label_1
_geom_torsion_atom_site_label_2
_geom_torsion_atom_site_label_3
_geom_torsion_atom_site_label_4
_geom_torsion
C5 O1 C1 O2 -166.62(16)
C5 O1 C1 C2 15.2(2)
O2 C1 C2 C3 -168.10(18)
O1 C1 C2 C3 9.9(2)
O2 C1 C2 C6 5.4(3)
O1 C1 C2 C6 -176.65(15)
C1 C2 C3 C4 -0.9(3)
C6 C2 C3 C4 -174.17(16)
C2 C3 C4 C5 -29.3(2)
C2 C3 C4 C8 -151.67(18)
C1 O1 C5 C14 -170.06(15)
C1 O1 C5 C4 -46.3(2)
C3 C4 C5 O1 49.9(2)
C8 C4 C5 O1 174.20(15)
C3 C4 C5 C14 168.88(15)
C8 C4 C5 C14 -66.8(2)
C7 O4 C6 O3 -0.9(3)
C7 O4 C6 C2 178.28(16)
C3 C2 C6 O3 165.24(19)
C1 C2 C6 O3 -8.1(3)
C3 C2 C6 O4 -13.9(2)
C1 C2 C6 O4 172.78(15)
C3 C4 C8 C9 -128.75(18)
C5 C4 C8 C9 109.64(19)
C3 C4 C8 C13 52.3(2)
C5 C4 C8 C13 -69.3(2)
C13 C8 C9 C10 -1.0(3)
C4 C8 C9 C10 -179.92(17)
C8 C9 C10 C11 0.3(3)
C9 C10 C11 C12 0.5(3)
C10 C11 C12 C13 -0.6(3)
C9 C8 C13 C12 0.8(3)
C4 C8 C13 C12 179.76(17)
C11 C12 C13 C8 0.0(3)
O1 C5 C14 C19 -125.28(18)
C4 C5 C14 C19 113.0(2)
O1 C5 C14 C15 54.2(2)
C4 C5 C14 C15 -67.6(2)
C19 C14 C15 C16 0.4(3)
C5 C14 C15 C16 -179.10(17)
C14 C15 C16 C17 -0.9(3)
C15 C16 C17 C18 0.6(3)
C16 C17 C18 C19 0.3(3)
C15 C14 C19 C18 0.5(3)
C5 C14 C19 C18 179.96(18)
C17 C18 C19 C14 -0.8(3)
